data_2211568
loop_
_publ_author_name
'Silva, Luiz Everson da'
'Joussef, Antonio Carlos'
'Rebelo, Ricardo Andrade'
'Foro, Sabine'
'Schmidt, Boris'

_publ_section_title
;
 2-Aminoquinolin-4-yl 2,4,6-triisopropylbenzenesulfonate
;
_journal_coeditor_code OM2064
_journal_issue 12
_journal_name_full 'Acta Crystallographica Section E'
_journal_page_first o5421
_journal_page_last o5422
_journal_paper_doi 10.1107/S1600536806045843
_journal_volume 62
_journal_year 2006
_chemical_formula_iupac 'C24 H30 N2 O3 S'
_chemical_formula_moiety 'C24 H30 N2 O3 S'
_chemical_formula_sum 'C24 H30 N2 O3 S'
_chemical_formula_weight 426.56
_chemical_name_systematic
;
2-Aminoquinolin-4-yl 2,4,6-triisopropylbenzenesulfonate
;
_space_group_IT_number 2
_symmetry_cell_setting triclinic
_symmetry_space_group_name_Hall '-P 1'
_symmetry_space_group_name_H-M 'P -1'
_atom_sites_solution_hydrogens geom
_atom_sites_solution_primary direct
_atom_sites_solution_secondary difmap
_audit_creation_method SHELXL-97
_cell_angle_alpha 77.610(10)
_cell_angle_beta 80.790(10)
_cell_angle_gamma 69.110(10)
_cell_formula_units_Z 2
_cell_length_a 9.4310(10)
_cell_length_b 11.015(2)
_cell_length_c 12.312(2)
_cell_measurement_reflns_used 25
_cell_measurement_temperature 299(2)
_cell_measurement_theta_max 24.58
_cell_measurement_theta_min 4.35
_cell_volume 1162.2(3)
_computing_cell_refinement CAD-4/PC
_computing_data_collection 'CAD-4/PC (Nonius, 1996)'
_computing_data_reduction 'REDU4 (Stoe & Cie, 1987)'
_computing_molecular_graphics 'PLATON (Spek, 2003)'
_computing_publication_material SHELXL97
_computing_structure_refinement 'SHELXL97 (Sheldrick, 1997)'
_computing_structure_solution 'SHELXS97 (Sheldrick, 1997)'
_diffrn_ambient_temperature 299(2)
_diffrn_measured_fraction_theta_full 0.968
_diffrn_measured_fraction_theta_max 0.968
_diffrn_measurement_device_type 'Nonius CAD-4'
_diffrn_measurement_method w/2\q
_diffrn_radiation_monochromator graphite
_diffrn_radiation_source 'fine-focus sealed tube'
_diffrn_radiation_type CuK\a
_diffrn_radiation_wavelength 1.54180
_diffrn_reflns_av_R_equivalents 0.0271
_diffrn_reflns_av_sigmaI/netI 0.0668
_diffrn_reflns_limit_h_max 1
_diffrn_reflns_limit_h_min -11
_diffrn_reflns_limit_k_max 12
_diffrn_reflns_limit_k_min -13
_diffrn_reflns_limit_l_max 14
_diffrn_reflns_limit_l_min -14
_diffrn_reflns_number 4540
_diffrn_reflns_theta_full 66.90
_diffrn_reflns_theta_max 66.90
_diffrn_reflns_theta_min 3.69
_diffrn_standards_decay_% 2.5
_diffrn_standards_interval_time 120
_diffrn_standards_number 3
_exptl_absorpt_coefficient_mu 1.446
_exptl_absorpt_correction_type none
_exptl_crystal_colour yellow
_exptl_crystal_density_diffrn 1.219
_exptl_crystal_density_method 'not measured'
_exptl_crystal_description prism
_exptl_crystal_F_000 456
_exptl_crystal_size_max 0.28
_exptl_crystal_size_mid 0.13
_exptl_crystal_size_min 0.08
_refine_diff_density_max 0.231
_refine_diff_density_min -0.334
_refine_ls_extinction_method none
_refine_ls_goodness_of_fit_ref 1.021
_refine_ls_hydrogen_treatment mixed
_refine_ls_matrix_type full
_refine_ls_number_parameters 287
_refine_ls_number_reflns 3997
_refine_ls_number_restraints 1
_refine_ls_restrained_S_all 1.021
_refine_ls_R_factor_all 0.1138
_refine_ls_R_factor_gt 0.0567
_refine_ls_shift/su_max 0.012
_refine_ls_shift/su_mean 0.001
_refine_ls_structure_factor_coef Fsqd
_refine_ls_weighting_details 'calc w=1/[\s^2^(Fo^2^)+(0.0729P)^2^] where P=(Fo^2^+2Fc^2^)/3'
_refine_ls_weighting_scheme calc
_refine_ls_wR_factor_gt 0.1285
_refine_ls_wR_factor_ref 0.1515
_reflns_number_gt 2461
_reflns_number_total 3997
_reflns_threshold_expression I>2\s(I)
_cod_data_source_file om2064.cif
_cod_data_source_block I
_cod_database_code 2211568
_cod_database_fobs_code 2211568

loop_
_symmetry_equiv_pos_as_xyz
'x, y, z'
'-x, -y, -z'

loop_
_atom_site_type_symbol
_atom_site_label
_atom_site_fract_x
_atom_site_fract_y
_atom_site_fract_z
_atom_site_U_iso_or_equiv
_atom_site_adp_type
_atom_site_calc_flag
_atom_site_refinement_flags
_atom_site_occupancy
_atom_site_disorder_assembly
_atom_site_disorder_group
C C1 -0.0027(4) 0.7925(3) 0.4403(2) 0.0460(8) Uani d . 1 . .
C C2 -0.0206(4) 0.9240(3) 0.3868(2) 0.0458(8) Uani d . 1 . .
C C3 0.0965(4) 0.9681(4) 0.3267(3) 0.0578(9) Uani d . 1 . .
H H3 0.1950 0.9085 0.3197 0.069 Uiso calc R 1 . .
C C4 0.0685(5) 1.0965(4) 0.2785(3) 0.0697(11) Uani d . 1 . .
H H4 0.1468 1.1244 0.2382 0.084 Uiso calc R 1 . .
C C5 -0.0790(5) 1.1863(4) 0.2901(3) 0.0718(11) Uani d . 1 . .
H H5 -0.0978 1.2743 0.2579 0.086 Uiso calc R 1 . .
C C6 -0.1966(4) 1.1473(4) 0.3481(3) 0.0628(10) Uani d . 1 . .
H H6 -0.2941 1.2088 0.3541 0.075 Uiso calc R 1 . .
C C7 -0.1706(4) 1.0152(3) 0.3982(3) 0.0467(8) Uani d . 1 . .
C C8 -0.2653(4) 0.8568(3) 0.5061(2) 0.0487(8) Uani d . 1 . .
C C9 -0.1186(4) 0.7584(3) 0.4996(3) 0.0519(9) Uani d . 1 . .
H H9 -0.1037 0.6721 0.5358 0.062 Uiso calc R 1 . .
C C10 0.2551(4) 0.6691(3) 0.2261(2) 0.0425(8) Uani d . 1 . .
C C11 0.4038(4) 0.6759(3) 0.2159(2) 0.0437(8) Uani d . 1 . .
C C12 0.4659(4) 0.7119(3) 0.1090(3) 0.0490(8) Uani d . 1 . .
H H12 0.5647 0.7144 0.1004 0.059 Uiso calc R 1 . .
C C13 0.3887(4) 0.7443(3) 0.0145(3) 0.0500(8) Uani d . 1 B .
C C14 0.2395(4) 0.7478(3) 0.0303(3) 0.0558(9) Uani d . 1 . .
H H14 0.1843 0.7741 -0.0318 0.067 Uiso calc R 1 . .
C C15 0.1669(4) 0.7140(3) 0.1338(3) 0.0481(8) Uani d . 1 . .
C C16 0.5023(4) 0.6478(4) 0.3113(3) 0.0598(10) Uani d . 1 . .
H H16 0.4388 0.6389 0.3817 0.072 Uiso calc R 1 . .
C C17 0.6328(5) 0.5173(4) 0.3081(4) 0.0890(14) Uani d . 1 . .
H H17A 0.6951 0.5226 0.2387 0.107 Uiso calc R 1 . .
H H17B 0.5920 0.4475 0.3146 0.107 Uiso calc R 1 . .
H H17C 0.6934 0.4998 0.3689 0.107 Uiso calc R 1 . .
C C18 0.5615(5) 0.7596(5) 0.3085(4) 0.0880(14) Uani d . 1 . .
H H18A 0.4770 0.8395 0.3141 0.106 Uiso calc R 1 . .
H H18B 0.6231 0.7711 0.2397 0.106 Uiso calc R 1 . .
H H18C 0.6217 0.7391 0.3701 0.106 Uiso calc R 1 . .
C C19 0.4656(4) 0.7703(4) -0.1008(3) 0.0643(10) Uani d D 1 . .
H H15 0.3942 0.7887 -0.1567 0.077 Uiso calc R 1 A 1
C C20A 0.6053(19) 0.6531(15) -0.1218(14) 0.104(5) Uani d PD 0.65 B 1
H H20A 0.5759 0.5765 -0.1144 0.125 Uiso calc PR 0.65 B 1
H H20B 0.6764 0.6375 -0.0685 0.125 Uiso calc PR 0.65 B 1
H H20C 0.6520 0.6709 -0.1959 0.125 Uiso calc PR 0.65 B 1
C C20B 0.545(4) 0.647(2) -0.148(3) 0.122(13) Uani d PD 0.35 B 2
H H20D 0.4734 0.6047 -0.1507 0.147 Uiso calc PR 0.35 B 2
H H20E 0.6232 0.5890 -0.1010 0.147 Uiso calc PR 0.35 B 2
H H20F 0.5909 0.6682 -0.2216 0.147 Uiso calc PR 0.35 B 2
C C21 0.5289(6) 0.8799(5) -0.1172(4) 0.1096(18) Uani d . 1 B .
H H21A 0.6056 0.8577 -0.0668 0.131 Uiso calc R 1 . .
H H21B 0.4486 0.9593 -0.1028 0.131 Uiso calc R 1 . .
H H21C 0.5733 0.8932 -0.1927 0.131 Uiso calc R 1 . .
C C22 -0.0017(4) 0.7308(4) 0.1370(3) 0.0658(10) Uani d . 1 . .
H H22 -0.0418 0.7183 0.2155 0.079 Uiso calc R 1 . .
C C23 -0.0209(6) 0.6269(6) 0.0841(5) 0.1105(18) Uani d . 1 . .
H H23A 0.0330 0.5410 0.1228 0.133 Uiso calc R 1 . .
H H23B 0.0193 0.6358 0.0072 0.133 Uiso calc R 1 . .
H H23C -0.1272 0.6378 0.0886 0.133 Uiso calc R 1 . .
C C24 -0.0917(5) 0.8694(5) 0.0829(5) 0.1127(19) Uani d . 1 . .
H H24A -0.0526 0.8855 0.0062 0.135 Uiso calc R 1 . .
H H24B -0.0821 0.9325 0.1218 0.135 Uiso calc R 1 . .
H H24C -0.1971 0.8778 0.0865 0.135 Uiso calc R 1 . .
N N1 -0.2910(3) 0.9808(3) 0.4562(2) 0.0514(7) Uani d . 1 . .
N N2 -0.3833(4) 0.8242(3) 0.5675(3) 0.0612(9) Uani d . 1 . .
H H21N -0.369(4) 0.743(4) 0.587(3) 0.073 Uiso d . 1 . .
H H22N -0.471(5) 0.882(4) 0.561(3) 0.073 Uiso d . 1 . .
O O1 0.1448(2) 0.6977(2) 0.43644(17) 0.0528(6) Uani d . 1 . .
O O2 0.0565(3) 0.5618(2) 0.3458(2) 0.0663(7) Uani d . 1 . .
O O3 0.3139(3) 0.4865(2) 0.4031(2) 0.0685(8) Uani d . 1 . .
S S1 0.18909(11) 0.59108(8) 0.35524(7) 0.0531(3) Uani d . 1 . .

loop_
_atom_site_aniso_label
_atom_site_aniso_U_11
_atom_site_aniso_U_22
_atom_site_aniso_U_33
_atom_site_aniso_U_12
_atom_site_aniso_U_13
_atom_site_aniso_U_23
C1 0.0408(19) 0.0531(18) 0.0394(16) -0.0086(15) -0.0004(14) -0.0124(14)
C2 0.0434(19) 0.0557(19) 0.0375(16) -0.0142(15) 0.0008(14) -0.0139(14)
C3 0.048(2) 0.062(2) 0.065(2) -0.0209(17) 0.0093(17) -0.0205(17)
C4 0.068(3) 0.067(2) 0.079(3) -0.034(2) 0.012(2) -0.015(2)
C5 0.070(3) 0.058(2) 0.084(3) -0.027(2) -0.002(2) 0.002(2)
C6 0.055(2) 0.056(2) 0.072(2) -0.0147(18) -0.0065(19) -0.0053(18)
C7 0.043(2) 0.0547(19) 0.0440(17) -0.0176(16) -0.0018(15) -0.0116(14)
C8 0.042(2) 0.060(2) 0.0404(17) -0.0143(16) 0.0006(14) -0.0094(15)
C9 0.051(2) 0.0529(19) 0.0425(17) -0.0120(16) 0.0060(15) -0.0049(14)
C10 0.0393(19) 0.0406(16) 0.0427(16) -0.0116(14) 0.0036(14) -0.0053(13)
C11 0.0419(19) 0.0472(18) 0.0407(16) -0.0146(15) -0.0030(14) -0.0055(14)
C12 0.0374(19) 0.059(2) 0.0519(19) -0.0218(16) -0.0004(15) -0.0061(15)
C13 0.046(2) 0.064(2) 0.0403(17) -0.0233(17) -0.0009(15) -0.0034(15)
C14 0.051(2) 0.068(2) 0.0491(19) -0.0221(18) -0.0129(16) 0.0008(16)
C15 0.0371(19) 0.0505(18) 0.056(2) -0.0149(15) -0.0038(15) -0.0078(15)
C16 0.052(2) 0.077(2) 0.050(2) -0.022(2) -0.0083(17) -0.0068(17)
C17 0.061(3) 0.103(3) 0.080(3) -0.003(2) -0.020(2) 0.001(2)
C18 0.087(3) 0.124(4) 0.072(3) -0.050(3) -0.017(2) -0.025(3)
C19 0.060(3) 0.087(3) 0.046(2) -0.034(2) -0.0014(17) 0.0018(18)
C20A 0.164(12) 0.095(7) 0.045(7) -0.033(8) 0.021(6) -0.031(4)
C20B 0.24(4) 0.072(10) 0.051(15) -0.050(16) 0.029(16) -0.035(9)
C21 0.131(5) 0.102(4) 0.089(3) -0.057(3) 0.042(3) -0.008(3)
C22 0.042(2) 0.079(3) 0.075(3) -0.0243(19) -0.0066(18) -0.003(2)
C23 0.075(3) 0.155(5) 0.133(5) -0.070(4) -0.002(3) -0.042(4)
C24 0.050(3) 0.116(4) 0.141(5) -0.012(3) -0.021(3) 0.022(3)
N1 0.0391(16) 0.0611(17) 0.0502(16) -0.0148(13) -0.0007(13) -0.0074(13)
N2 0.0460(19) 0.0629(19) 0.0633(19) -0.0161(16) 0.0112(16) -0.0025(16)
O1 0.0415(13) 0.0592(13) 0.0490(12) -0.0070(11) 0.0021(10) -0.0130(10)
O2 0.0711(18) 0.0702(16) 0.0677(16) -0.0434(14) 0.0121(13) -0.0117(12)
O3 0.0678(17) 0.0475(13) 0.0646(15) -0.0032(12) 0.0071(13) 0.0062(11)
S1 0.0552(6) 0.0464(4) 0.0501(5) -0.0159(4) 0.0110(4) -0.0058(3)

loop_
_atom_type_symbol
_atom_type_description
_atom_type_scat_dispersion_real
_atom_type_scat_dispersion_imag
_atom_type_scat_source
C C 0.0181 0.0091 'International Tables Vol C Tables 4.2.6.8 and 6.1.1.4'
H H 0.0000 0.0000 'International Tables Vol C Tables 4.2.6.8 and 6.1.1.4'
N N 0.0311 0.0180 'International Tables Vol C Tables 4.2.6.8 and 6.1.1.4'
O O 0.0492 0.0322 'International Tables Vol C Tables 4.2.6.8 and 6.1.1.4'
S S 0.3331 0.5567 'International Tables Vol C Tables 4.2.6.8 and 6.1.1.4'

loop_
_geom_angle_atom_site_label_1
_geom_angle_atom_site_label_2
_geom_angle_atom_site_label_3
_geom_angle
C9 C1 O1 119.6(3)
C9 C1 C2 122.1(3)
O1 C1 C2 118.2(3)
C3 C2 C7 119.4(3)
C3 C2 C1 125.3(3)
C7 C2 C1 115.3(3)
C4 C3 C2 121.1(3)
C4 C3 H3 119.4
C2 C3 H3 119.4
C3 C4 C5 119.4(4)
C3 C4 H4 120.3
C5 C4 H4 120.3
C6 C5 C4 121.4(4)
C6 C5 H5 119.3
C4 C5 H5 119.3
C5 C6 C7 120.3(3)
C5 C6 H6 119.9
C7 C6 H6 119.9
N1 C7 C6 118.4(3)
N1 C7 C2 123.2(3)
C6 C7 C2 118.4(3)
N1 C8 N2 118.1(3)
N1 C8 C9 122.5(3)
N2 C8 C9 119.4(3)
C1 C9 C8 118.7(3)
C1 C9 H9 120.7
C8 C9 H9 120.7
C15 C10 C11 121.1(3)
C15 C10 S1 121.0(2)
C11 C10 S1 117.7(2)
C12 C11 C10 117.0(3)
C12 C11 C16 116.8(3)
C10 C11 C16 126.2(3)
C13 C12 C11 123.5(3)
C13 C12 H12 118.2
C11 C12 H12 118.2
C14 C13 C12 117.0(3)
C14 C13 C19 121.3(3)
C12 C13 C19 121.6(3)
C13 C14 C15 123.7(3)
C13 C14 H14 118.2
C15 C14 H14 118.2
C14 C15 C10 117.0(3)
C14 C15 C22 116.7(3)
C10 C15 C22 126.3(3)
C18 C16 C11 111.8(3)
C18 C16 C17 111.3(3)
C11 C16 C17 110.0(3)
C18 C16 H16 107.9
C11 C16 H16 107.9
C17 C16 H16 107.9
C16 C17 H17A 109.5
C16 C17 H17B 109.5
H17A C17 H17B 109.5
C16 C17 H17C 109.5
H17A C17 H17C 109.5
H17B C17 H17C 109.5
C16 C18 H18A 109.5
C16 C18 H18B 109.5
H18A C18 H18B 109.5
C16 C18 H18C 109.5
H18A C18 H18C 109.5
H18B C18 H18C 109.5
C20B C19 C21 123.0(18)
C20B C19 C13 112.1(16)
C21 C19 C13 113.6(3)
C20B C19 C20A 27.7(16)
C21 C19 C20A 103.0(9)
C13 C19 C20A 110.6(8)
C20B C19 H15 84.0
C21 C19 H15 109.8
C13 C19 H15 109.8
C20A C19 H15 109.8
C19 C20A H20A 109.5
C19 C20A H20B 109.5
H20A C20A H20B 109.5
C19 C20A H20C 109.5
H20A C20A H20C 109.5
H20B C20A H20C 109.5
C19 C20B H20D 109.5
C19 C20B H20E 109.5
H20D C20B H20E 109.5
C19 C20B H20F 109.5
H20D C20B H20F 109.5
H20E C20B H20F 109.5
C19 C21 H21A 109.5
C19 C21 H21B 109.5
H21A C21 H21B 109.5
C19 C21 H21C 109.5
H21A C21 H21C 109.5
H21B C21 H21C 109.5
C23 C22 C24 111.9(4)
C23 C22 C15 110.8(3)
C24 C22 C15 111.0(3)
C23 C22 H22 107.7
C24 C22 H22 107.7
C15 C22 H22 107.7
C22 C23 H23A 109.5
C22 C23 H23B 109.5
H23A C23 H23B 109.5
C22 C23 H23C 109.5
H23A C23 H23C 109.5
H23B C23 H23C 109.5
C22 C24 H24A 109.5
C22 C24 H24B 109.5
H24A C24 H24B 109.5
C22 C24 H24C 109.5
H24A C24 H24C 109.5
H24B C24 H24C 109.5
C8 N1 C7 118.3(3)
C8 N2 H21N 116(3)
C8 N2 H22N 116(3)
H21N N2 H22N 123(4)
C1 O1 S1 119.8(2)
O3 S1 O2 117.72(16)
O3 S1 O1 103.69(14)
O2 S1 O1 108.86(14)
O3 S1 C10 109.19(15)
O2 S1 C10 111.67(16)
O1 S1 C10 104.61(13)

loop_
_geom_bond_atom_site_label_1
_geom_bond_atom_site_label_2
_geom_bond_distance
C1 C9 1.338(4)
C1 O1 1.412(3)
C1 C2 1.418(4)
C2 C3 1.404(4)
C2 C7 1.419(4)
C3 C4 1.358(5)
C3 H3 0.9300
C4 C5 1.396(5)
C4 H4 0.9300
C5 C6 1.370(5)
C5 H5 0.9300
C6 C7 1.403(4)
C6 H6 0.9300
C7 N1 1.370(4)
C8 N1 1.324(4)
C8 N2 1.355(4)
C8 C9 1.424(4)
C9 H9 0.9300
C10 C15 1.413(4)
C10 C11 1.415(4)
C10 S1 1.770(3)
C11 C12 1.389(4)
C11 C16 1.525(5)
C12 C13 1.386(4)
C12 H12 0.9300
C13 C14 1.378(5)
C13 C19 1.505(4)
C14 C15 1.390(4)
C14 H14 0.9300
C15 C22 1.529(5)
C16 C18 1.515(5)
C16 C17 1.526(5)
C16 H16 0.9800
C17 H17A 0.9600
C17 H17B 0.9600
C17 H17C 0.9600
C18 H18A 0.9600
C18 H18B 0.9600
C18 H18C 0.9600
C19 C20B 1.486(14)
C19 C21 1.492(6)
C19 C20A 1.513(11)
C19 H15 0.9800
C20A H20A 0.9600
C20A H20B 0.9600
C20A H20C 0.9600
C20B H20D 0.9600
C20B H20E 0.9600
C20B H20F 0.9600
C21 H21A 0.9600
C21 H21B 0.9600
C21 H21C 0.9600
C22 C23 1.506(6)
C22 C24 1.522(5)
C22 H22 0.9800
C23 H23A 0.9600
C23 H23B 0.9600
C23 H23C 0.9600
C24 H24A 0.9600
C24 H24B 0.9600
C24 H24C 0.9600
N2 H21N 0.84(4)
N2 H22N 0.85(4)
O1 S1 1.605(2)
O2 S1 1.425(3)
O3 S1 1.423(2)

loop_
_geom_hbond_atom_site_label_D
_geom_hbond_atom_site_label_H
_geom_hbond_atom_site_label_A
_geom_hbond_site_symmetry_A
_geom_hbond_distance_DH
_geom_hbond_distance_HA
_geom_hbond_distance_DA
_geom_hbond_angle_DHA
N2 H21N O3 2_566 0.84(4) 2.37(4) 3.197(4) 167(4)
N2 H22N N1 2_476 0.85(4) 2.22(4) 3.073(4) 175(4)
C9 H9 O2 2_566 0.93 2.60 3.522(4) 174.2

loop_
_geom_torsion_atom_site_label_1
_geom_torsion_atom_site_label_2
_geom_torsion_atom_site_label_3
_geom_torsion_atom_site_label_4
_geom_torsion
C9 C1 C2 C3 177.6(3)
O1 C1 C2 C3 1.9(5)
C9 C1 C2 C7 -1.6(5)
O1 C1 C2 C7 -177.3(3)
C7 C2 C3 C4 -0.5(5)
C1 C2 C3 C4 -179.7(3)
C2 C3 C4 C5 0.7(6)
C3 C4 C5 C6 -0.8(6)
C4 C5 C6 C7 0.6(6)
C5 C6 C7 N1 179.4(3)
C5 C6 C7 C2 -0.3(5)
C3 C2 C7 N1 -179.4(3)
C1 C2 C7 N1 -0.1(5)
C3 C2 C7 C6 0.3(5)
C1 C2 C7 C6 179.6(3)
O1 C1 C9 C8 177.5(3)
C2 C1 C9 C8 1.9(5)
N1 C8 C9 C1 -0.3(5)
N2 C8 C9 C1 -178.8(3)
C15 C10 C11 C12 -8.2(4)
S1 C10 C11 C12 167.0(2)
C15 C10 C11 C16 171.6(3)
S1 C10 C11 C16 -13.2(4)
C10 C11 C12 C13 1.9(5)
C16 C11 C12 C13 -178.0(3)
C11 C12 C13 C14 3.9(5)
C11 C12 C13 C19 -174.1(3)
C12 C13 C14 C15 -3.5(5)
C19 C13 C14 C15 174.5(3)
C13 C14 C15 C10 -2.5(5)
C13 C14 C15 C22 176.7(3)
C11 C10 C15 C14 8.6(5)
S1 C10 C15 C14 -166.5(2)
C11 C10 C15 C22 -170.6(3)
S1 C10 C15 C22 14.3(5)
C12 C11 C16 C18 51.9(4)
C10 C11 C16 C18 -127.9(4)
C12 C11 C16 C17 -72.2(4)
C10 C11 C16 C17 108.0(4)
C14 C13 C19 C20B -91.3(14)
C12 C13 C19 C20B 86.6(14)
C14 C13 C19 C21 123.6(4)
C12 C13 C19 C21 -58.4(5)
C14 C13 C19 C20A -121.1(8)
C12 C13 C19 C20A 56.8(8)
C14 C15 C22 C23 72.1(4)
C10 C15 C22 C23 -108.7(4)
C14 C15 C22 C24 -52.8(5)
C10 C15 C22 C24 126.3(4)
N2 C8 N1 C7 177.2(3)
C9 C8 N1 C7 -1.4(5)
C6 C7 N1 C8 -178.1(3)
C2 C7 N1 C8 1.6(5)
C9 C1 O1 S1 79.1(3)
C2 C1 O1 S1 -105.1(3)
C1 O1 S1 O3 -157.9(2)
C1 O1 S1 O2 -31.8(3)
C1 O1 S1 C10 87.7(2)
C15 C10 S1 O3 141.8(3)
C11 C10 S1 O3 -33.5(3)
C15 C10 S1 O2 9.8(3)
C11 C10 S1 O2 -165.4(2)
C15 C10 S1 O1 -107.8(3)
C11 C10 S1 O1 77.0(3)
